data_1535682
loop_
_publ_author_name
'Huppertz, H.'
'Kotzyba, G.'
'Hoffmann, R.D.'
'Poettgen, R.'

_publ_section_title
;
 Decomposition of EuPdIn and EuPtIn at High Temperature and High Pressure
 - Formation of the Hexagonal Laves Phases EuPd0.72In1.28 and
 EuPt0.56In1.44
;
_journal_name_full 'Journal of Solid State Chemistry'
_journal_page_first 155
_journal_page_last 159
_journal_volume 169
_journal_year 2002
_chemical_formula_sum 'Eu In1.28 Pd0.72'
_chemical_name_systematic 'Eu Pd0.72 In1.28'
_space_group_IT_number 194
_symmetry_space_group_name_Hall '-P 6c 2c'
_symmetry_space_group_name_H-M 'P 63/m m c'
_cell_angle_alpha 90
_cell_angle_beta 90
_cell_angle_gamma 120
_cell_formula_units_Z 4
_cell_length_a 5.787
_cell_length_b 5.787
_cell_length_c 9.449
_cell_volume 274.046
_citation_journal_id_ASTM JSSCBI
_cod_data_source_file Huppertz_JSSCBI_2002_761.cif
_cod_data_source_block Eu1In1.28Pd0.72
_cod_original_formula_sum 'Eu1 In1.28 Pd0.72'
_cod_database_code 1535682

loop_
_symmetry_equiv_pos_as_xyz
x,y,z
x-y,x,z+1/2
-y,x-y,z
-x,-y,z+1/2
-x+y,-x,z
y,-x+y,z+1/2
-y,-x,-z+1/2
x-y,-y,-z
x,x-y,-z+1/2
y,x,-z
-x+y,y,-z+1/2
-x,-x+y,-z
-x,-y,-z
-x+y,-x,-z-1/2
y,-x+y,-z
x,y,-z-1/2
x-y,x,-z
-y,x-y,-z-1/2
y,x,z-1/2
-x+y,y,z
-x,-x+y,z-1/2
-y,-x,z
x-y,-y,z-1/2
x,x-y,z

loop_
_atom_site_label
_atom_site_type_symbol
_atom_site_fract_x
_atom_site_fract_y
_atom_site_fract_z
_atom_site_occupancy
_atom_site_U_iso_or_equiv
Pd1 Pd 0 0 0 0.35 0.0
Pd2 Pd 0.335 0.1675 0.25 0.37 0.0
In2 In 0.335 0.1675 0.25 0.63 0.0
Eu1 Eu 0.3333 0.6667 0.05814 1 0.0
In1 In 0 0 0 0.65 0.0
